data_4072419
loop_
_publ_author_name
'Tan, Runyu'
'Jia, Peng'
'Rao, Yingli'
'Jia, Wenli'
'Hadzovic, Alen'
'Yu, Qing'
'Li, Xia'
'Song, Datong'

_publ_section_title
;
 Diplatinum Complexes Supported by Novel Tetradentate Ligands with
 Quinoline Functionalities for Tandem C&#x2212;Cl Activation and
 Dearomatization
;
_journal_issue 24
_journal_name_full Organometallics
_journal_page_first 6614
_journal_paper_doi 10.1021/om800893r
_journal_volume 27
_journal_year 2008
_chemical_formula_sum 'C85.5 H80 Br2 N2 P2 Pd2'
_chemical_formula_weight 1570.07
_chemical_name_systematic
; 
 ? 
;
_space_group_IT_number 2
_symmetry_cell_setting triclinic
_symmetry_space_group_name_Hall '-P 1'
_symmetry_space_group_name_H-M 'P -1'
_atom_sites_solution_hydrogens geom
_atom_sites_solution_primary direct
_atom_sites_solution_secondary difmap
_audit_creation_method SHELXL-97
_cell_angle_alpha 82.4328(14)
_cell_angle_beta 72.3137(15)
_cell_angle_gamma 66.3941(14)
_cell_formula_units_Z 2
_cell_length_a 14.1247(3)
_cell_length_b 15.4594(4)
_cell_length_c 19.5620(5)
_cell_measurement_reflns_used 40214
_cell_measurement_temperature 150(2)
_cell_measurement_theta_max 25.00
_cell_measurement_theta_min 2.95
_cell_volume 3728.86(16)
_computing_structure_refinement 'SHELXL-97 (Sheldrick, 1997)'
_computing_structure_solution 'SHELXS-97 (Sheldrick, 1990)'
_diffrn_ambient_temperature 150(2)
_diffrn_measured_fraction_theta_full 0.996
_diffrn_measured_fraction_theta_max 0.996
_diffrn_radiation_monochromator graphite
_diffrn_radiation_source 'fine-focus sealed tube'
_diffrn_radiation_type MoK\a
_diffrn_radiation_wavelength 0.71073
_diffrn_reflns_av_R_equivalents 0.1255
_diffrn_reflns_av_sigmaI/netI 0.1213
_diffrn_reflns_limit_h_max 16
_diffrn_reflns_limit_h_min -16
_diffrn_reflns_limit_k_max 18
_diffrn_reflns_limit_k_min -18
_diffrn_reflns_limit_l_max 23
_diffrn_reflns_limit_l_min -23
_diffrn_reflns_number 40214
_diffrn_reflns_theta_full 25.00
_diffrn_reflns_theta_max 25.00
_diffrn_reflns_theta_min 2.95
_exptl_absorpt_coefficient_mu 1.642
_exptl_absorpt_correction_T_max 0.795
_exptl_absorpt_correction_T_min 0.563
_exptl_absorpt_correction_type multi-scan
_exptl_absorpt_process_details
;
multi-scan from symmetry-related measurements 
 Sortav (Blessing 1995)
;
_exptl_crystal_colour yellow
_exptl_crystal_density_diffrn 1.398
_exptl_crystal_density_method 'not measured'
_exptl_crystal_description needle
_exptl_crystal_F_000 1598
_exptl_crystal_size_max 0.36
_exptl_crystal_size_mid 0.16
_exptl_crystal_size_min 0.14
_refine_diff_density_max 1.336
_refine_diff_density_min -1.370
_refine_diff_density_rms 0.142
_refine_ls_extinction_method none
_refine_ls_goodness_of_fit_ref 1.065
_refine_ls_hydrogen_treatment constr
_refine_ls_matrix_type full
_refine_ls_number_parameters 812
_refine_ls_number_reflns 13104
_refine_ls_number_restraints 0
_refine_ls_restrained_S_all 1.065
_refine_ls_R_factor_all 0.1156
_refine_ls_R_factor_gt 0.0654
_refine_ls_shift/su_max 0.002
_refine_ls_shift/su_mean 0.000
_refine_ls_structure_factor_coef Fsqd
_refine_ls_weighting_details 'calc w=1/[\s^2^(Fo^2^)+(0.0680P)^2^+0.0000P] where P=(Fo^2^+2Fc^2^)/3'
_refine_ls_weighting_scheme calc
_refine_ls_wR_factor_gt 0.1473
_refine_ls_wR_factor_ref 0.1658
_reflns_number_gt 7905
_reflns_number_total 13104
_reflns_threshold_expression >2sigma(I)
_cod_data_source_file om800893r_si_001.cif
_cod_data_source_block 3d
_cod_original_sg_symbol_H-M P-1
_cod_original_formula_sum 'C85.50 H80 Br2 N2 P2 Pd2'
_cod_database_code 4072419

loop_
_symmetry_equiv_pos_as_xyz
'x, y, z'
'-x, -y, -z'

loop_
_atom_site_label
_atom_site_type_symbol
_atom_site_fract_x
_atom_site_fract_y
_atom_site_fract_z
_atom_site_U_iso_or_equiv
_atom_site_adp_type
_atom_site_occupancy
_atom_site_symmetry_multiplicity
_atom_site_calc_flag
_atom_site_refinement_flags
Pd1 Pd 0.59198(4) -0.45952(3) -0.19625(3) 0.02624(16) Uani 1 1 d .
Pd2 Pd 0.56925(4) -0.08400(3) -0.32422(3) 0.02576(15) Uani 1 1 d .
Br1 Br 0.48909(6) -0.55656(5) -0.12072(4) 0.0414(2) Uani 1 1 d .
Br2 Br 0.46753(6) 0.07489(5) -0.37314(4) 0.0418(2) Uani 1 1 d .
P1 P 0.49443(14) -0.43560(12) -0.27481(9) 0.0291(4) Uani 1 1 d .
P2 P 0.45951(14) -0.04464(12) -0.21113(9) 0.0270(4) Uani 1 1 d .
N1 N 0.7040(4) -0.5022(4) -0.1334(3) 0.0255(13) Uani 1 1 d .
N2 N 0.6859(4) -0.1138(4) -0.4251(3) 0.0246(12) Uani 1 1 d .
C1 C 0.6737(6) -0.5277(5) -0.0651(4) 0.0369(18) Uani 1 1 d .
H1A H 0.5994 -0.5060 -0.0402 0.044 Uiso 1 1 calc R
C2 C 0.7510(6) -0.5874(5) -0.0286(4) 0.0368(18) Uani 1 1 d .
H2A H 0.7289 -0.6003 0.0213 0.044 Uiso 1 1 calc R
C3 C 0.8562(6) -0.6252(5) -0.0658(4) 0.0402(19) Uani 1 1 d .
H3A H 0.9072 -0.6693 -0.0431 0.048 Uiso 1 1 calc R
C4 C 0.8897(5) -0.5993(5) -0.1382(4) 0.0303(16) Uani 1 1 d .
C5 C 0.9981(5) -0.6345(5) -0.1787(4) 0.0382(18) Uani 1 1 d .
H5A H 1.0497 -0.6801 -0.1571 0.046 Uiso 1 1 calc R
C6 C 1.0325(5) -0.6061(5) -0.2476(4) 0.0355(18) Uani 1 1 d .
C7 C 0.9520(5) -0.5334(5) -0.2754(4) 0.0321(17) Uani 1 1 d .
H7A H 0.9733 -0.5117 -0.3232 0.039 Uiso 1 1 calc R
C8 C 0.8462(5) -0.4932(4) -0.2377(3) 0.0267(15) Uani 1 1 d .
C9 C 0.8105(5) -0.5317(5) -0.1691(3) 0.0288(16) Uani 1 1 d .
C10 C 1.1478(5) -0.6477(5) -0.2962(4) 0.0386(18) Uani 1 1 d .
C11 C 1.1550(6) -0.7214(6) -0.3434(5) 0.063(3) Uani 1 1 d .
H11A H 1.1306 -0.7685 -0.3134 0.094 Uiso 1 1 calc R
H11B H 1.2297 -0.7523 -0.3719 0.094 Uiso 1 1 calc R
H11C H 1.1093 -0.6910 -0.3756 0.094 Uiso 1 1 calc R
C12 C 1.1800(6) -0.5707(6) -0.3435(5) 0.056(2) Uani 1 1 d .
H12A H 1.1438 -0.5518 -0.3817 0.084 Uiso 1 1 calc R
H12B H 1.2580 -0.5954 -0.3648 0.084 Uiso 1 1 calc R
H12C H 1.1587 -0.5158 -0.3141 0.084 Uiso 1 1 calc R
C13 C 1.2275(6) -0.6945(7) -0.2518(5) 0.067(3) Uani 1 1 d .
H13A H 1.2107 -0.7459 -0.2228 0.101 Uiso 1 1 calc R
H13B H 1.2225 -0.6478 -0.2202 0.101 Uiso 1 1 calc R
H13C H 1.3006 -0.7199 -0.2839 0.101 Uiso 1 1 calc R
C14 C 0.6593(6) -0.0789(5) -0.4853(3) 0.0333(17) Uani 1 1 d .
H14A H 0.5874 -0.0632 -0.4863 0.040 Uiso 1 1 calc R
C15 C 0.7325(6) -0.0642(5) -0.5472(4) 0.0372(18) Uani 1 1 d .
H15A H 0.7125 -0.0443 -0.5906 0.045 Uiso 1 1 calc R
C16 C 0.8323(6) -0.0785(5) -0.5449(4) 0.0347(18) Uani 1 1 d .
H16A H 0.8804 -0.0625 -0.5852 0.042 Uiso 1 1 calc R
C17 C 0.8649(5) -0.1169(5) -0.4827(4) 0.0301(16) Uani 1 1 d .
C18 C 0.9694(6) -0.1369(5) -0.4783(4) 0.0392(19) Uani 1 1 d .
H18A H 1.0179 -0.1192 -0.5173 0.047 Uiso 1 1 calc R
C19 C 1.0029(5) -0.1807(5) -0.4202(4) 0.0340(17) Uani 1 1 d .
C20 C 0.9313(5) -0.2101(5) -0.3643(4) 0.0327(17) Uani 1 1 d .
H20A H 0.9547 -0.2425 -0.3241 0.039 Uiso 1 1 calc R
C21 C 0.8276(5) -0.1936(4) -0.3659(4) 0.0273(16) Uani 1 1 d .
C22 C 0.7905(5) -0.1398(4) -0.4237(4) 0.0298(16) Uani 1 1 d .
C23 C 1.1172(6) -0.2060(5) -0.4133(5) 0.047(2) Uani 1 1 d .
C24 C 1.1064(6) -0.1611(7) -0.3447(5) 0.060(2) Uani 1 1 d .
H24A H 1.1774 -0.1812 -0.3367 0.090 Uiso 1 1 calc R
H24B H 1.0589 -0.1813 -0.3038 0.090 Uiso 1 1 calc R
H24C H 1.0758 -0.0922 -0.3496 0.090 Uiso 1 1 calc R
C25 C 1.1848(6) -0.1687(7) -0.4777(5) 0.062(3) Uani 1 1 d .
H25A H 1.2573 -0.1875 -0.4725 0.093 Uiso 1 1 calc R
H25B H 1.1512 -0.0997 -0.4798 0.093 Uiso 1 1 calc R
H25C H 1.1892 -0.1951 -0.5220 0.093 Uiso 1 1 calc R
C26 C 1.1731(6) -0.3109(6) -0.4077(6) 0.070(3) Uani 1 1 d .
H26A H 1.2456 -0.3259 -0.4036 0.105 Uiso 1 1 calc R
H26B H 1.1781 -0.3405 -0.4506 0.105 Uiso 1 1 calc R
H26C H 1.1323 -0.3347 -0.3651 0.105 Uiso 1 1 calc R
C27 C 0.6648(5) -0.3725(4) -0.2489(3) 0.0235(15) Uani 1 1 d .
C28 C 0.7755(5) -0.4019(4) -0.2624(3) 0.0259(15) Uani 1 1 d .
C29 C 0.8228(5) -0.3384(4) -0.2970(3) 0.0282(16) Uani 1 1 d .
H29A H 0.8986 -0.3582 -0.3076 0.034 Uiso 1 1 calc R
C30 C 0.7642(5) -0.2474(4) -0.3168(3) 0.0230(15) Uani 1 1 d .
C31 C 0.6528(5) -0.2155(4) -0.2968(3) 0.0239(15) Uani 1 1 d .
C32 C 0.6048(5) -0.2791(4) -0.2648(3) 0.0253(15) Uani 1 1 d .
H32A H 0.5288 -0.2585 -0.2533 0.030 Uiso 1 1 calc R
C33 C 0.3507(5) -0.3884(5) -0.2290(4) 0.0362(18) Uani 1 1 d .
C34 C 0.3095(6) -0.3057(6) -0.1910(4) 0.053(2) Uani 1 1 d .
H34A H 0.3562 -0.2756 -0.1906 0.063 Uiso 1 1 calc R
C35 C 0.2017(6) -0.2656(7) -0.1535(5) 0.061(3) Uani 1 1 d .
H35A H 0.1743 -0.2081 -0.1286 0.074 Uiso 1 1 calc R
C36 C 0.1368(6) -0.3104(6) -0.1532(4) 0.054(2) Uani 1 1 d .
H36A H 0.0630 -0.2845 -0.1273 0.065 Uiso 1 1 calc R
C37 C 0.1759(6) -0.3925(7) -0.1897(5) 0.060(3) Uani 1 1 d .
H37A H 0.1287 -0.4226 -0.1890 0.072 Uiso 1 1 calc R
C38 C 0.2825(6) -0.4325(6) -0.2276(4) 0.045(2) Uani 1 1 d .
H38A H 0.3088 -0.4899 -0.2526 0.053 Uiso 1 1 calc R
C39 C 0.5105(6) -0.3559(5) -0.3523(3) 0.0312(17) Uani 1 1 d .
C40 C 0.6112(6) -0.3836(6) -0.4010(4) 0.0392(18) Uani 1 1 d .
H40A H 0.6670 -0.4405 -0.3931 0.047 Uiso 1 1 calc R
C41 C 0.6307(7) -0.3289(7) -0.4609(4) 0.054(2) Uani 1 1 d .
H41A H 0.6997 -0.3494 -0.4947 0.065 Uiso 1 1 calc R
C42 C 0.5534(8) -0.2463(7) -0.4725(4) 0.056(2) Uani 1 1 d .
H42A H 0.5686 -0.2087 -0.5136 0.067 Uiso 1 1 calc R
C43 C 0.4536(8) -0.2172(6) -0.4249(5) 0.054(2) Uani 1 1 d .
H43A H 0.3993 -0.1595 -0.4335 0.065 Uiso 1 1 calc R
C44 C 0.4299(6) -0.2719(5) -0.3628(4) 0.044(2) Uani 1 1 d .
H44A H 0.3606 -0.2514 -0.3293 0.053 Uiso 1 1 calc R
C45 C 0.5195(5) -0.5401(5) -0.3204(4) 0.0311(17) Uani 1 1 d .
C46 C 0.5847(6) -0.6306(5) -0.3027(4) 0.0380(18) Uani 1 1 d .
H46A H 0.6180 -0.6380 -0.2656 0.046 Uiso 1 1 calc R
C47 C 0.6014(6) -0.7088(5) -0.3378(4) 0.048(2) Uani 1 1 d .
H47A H 0.6447 -0.7696 -0.3240 0.057 Uiso 1 1 calc R
C48 C 0.5556(6) -0.6998(5) -0.3933(4) 0.044(2) Uani 1 1 d .
H48A H 0.5668 -0.7543 -0.4171 0.053 Uiso 1 1 calc R
C49 C 0.4938(6) -0.6114(6) -0.4136(4) 0.048(2) Uani 1 1 d .
H49A H 0.4633 -0.6049 -0.4520 0.058 Uiso 1 1 calc R
C50 C 0.4759(6) -0.5322(6) -0.3784(4) 0.047(2) Uani 1 1 d .
H50A H 0.4338 -0.4716 -0.3932 0.056 Uiso 1 1 calc R
C51 C 0.4732(8) 0.0479(6) -0.1702(4) 0.0564(9) Uani 1 1 d .
C52 C 0.4868(7) 0.0397(6) -0.1031(4) 0.0564(9) Uani 1 1 d .
H52A H 0.4935 -0.0181 -0.0773 0.068 Uiso 1 1 calc R
C53 C 0.4911(7) 0.1123(6) -0.0715(4) 0.0564(9) Uani 1 1 d .
H53A H 0.5018 0.1042 -0.0250 0.068 Uiso 1 1 calc R
C54 C 0.4798(7) 0.1960(6) -0.1081(4) 0.0564(9) Uani 1 1 d .
H54A H 0.4825 0.2466 -0.0871 0.068 Uiso 1 1 calc R
C55 C 0.4649(7) 0.2066(6) -0.1732(4) 0.0564(9) Uani 1 1 d .
H55A H 0.4553 0.2652 -0.1980 0.068 Uiso 1 1 calc R
C56 C 0.4634(7) 0.1337(6) -0.2043(4) 0.0564(9) Uani 1 1 d .
H56A H 0.4553 0.1423 -0.2514 0.068 Uiso 1 1 calc R
C57 C 0.3183(5) 0.0017(5) -0.2101(4) 0.0331(17) Uani 1 1 d .
C58 C 0.2385(6) 0.0660(5) -0.1575(4) 0.047(2) Uani 1 1 d .
H58A H 0.2579 0.0889 -0.1232 0.056 Uiso 1 1 calc R
C59 C 0.1324(7) 0.0952(6) -0.1561(5) 0.061(3) Uani 1 1 d .
H59A H 0.0787 0.1405 -0.1220 0.073 Uiso 1 1 calc R
C60 C 0.1039(7) 0.0604(7) -0.2024(5) 0.065(3) Uani 1 1 d .
H60A H 0.0300 0.0802 -0.1999 0.078 Uiso 1 1 calc R
C61 C 0.1802(8) -0.0036(7) -0.2534(5) 0.063(3) Uani 1 1 d .
H61A H 0.1589 -0.0276 -0.2860 0.076 Uiso 1 1 calc R
C62 C 0.2870(6) -0.0330(6) -0.2572(4) 0.0417(19) Uani 1 1 d .
H62A H 0.3396 -0.0773 -0.2924 0.050 Uiso 1 1 calc R
C63 C 0.4686(5) -0.1359(5) -0.1414(3) 0.0302(16) Uani 1 1 d .
C64 C 0.3797(6) -0.1585(5) -0.1035(4) 0.0422(19) Uani 1 1 d .
H64A H 0.3117 -0.1234 -0.1121 0.051 Uiso 1 1 calc R
C65 C 0.3906(7) -0.2325(6) -0.0531(4) 0.047(2) Uani 1 1 d .
H65A H 0.3301 -0.2477 -0.0280 0.056 Uiso 1 1 calc R
C66 C 0.4876(7) -0.2828(5) -0.0399(4) 0.048(2) Uani 1 1 d .
H66A H 0.4946 -0.3327 -0.0054 0.057 Uiso 1 1 calc R
C67 C 0.5766(7) -0.2608(5) -0.0771(4) 0.046(2) Uani 1 1 d .
H67A H 0.6441 -0.2960 -0.0679 0.055 Uiso 1 1 calc R
C68 C 0.5674(6) -0.1877(5) -0.1279(4) 0.0356(17) Uani 1 1 d .
H68A H 0.6285 -0.1733 -0.1531 0.043 Uiso 1 1 calc R
C69 C 0.7774(9) -0.9811(8) -0.2565(8) 0.120(5) Uani 1 1 d .
H69A H 0.7097 -0.9733 -0.2196 0.180 Uiso 1 1 calc R
H69B H 0.8341 -1.0398 -0.2474 0.180 Uiso 1 1 calc R
H69C H 0.7682 -0.9837 -0.3038 0.180 Uiso 1 1 calc R
C70 C 0.8069(10) -0.9016(8) -0.2547(7) 0.097(4) Uani 1 1 d .
C71 C 0.7646(10) -0.8420(8) -0.1985(7) 0.098(4) Uani 1 1 d .
H71A H 0.7141 -0.8527 -0.1570 0.118 Uiso 1 1 calc R
C72 C 0.7944(10) -0.7635(10) -0.2004(7) 0.103(4) Uani 1 1 d .
H72A H 0.7690 -0.7251 -0.1595 0.123 Uiso 1 1 calc R
C73 C 0.8567(10) -0.7460(9) -0.2592(8) 0.103(4) Uani 1 1 d .
H73A H 0.8733 -0.6916 -0.2623 0.124 Uiso 1 1 calc R
C74 C 0.9009(10) -0.8060(10) -0.3194(8) 0.108(4) Uani 1 1 d .
H74A H 0.9485 -0.7932 -0.3617 0.130 Uiso 1 1 calc R
C75 C 0.8739(8) -0.8832(9) -0.3156(6) 0.083(3) Uani 1 1 d .
H75A H 0.9023 -0.9235 -0.3558 0.099 Uiso 1 1 calc R
C76 C 0.1336(17) 0.6018(15) 0.4222(11) 0.082(6) Uani 0.50 1 d P
H76A H 0.1014 0.6673 0.4383 0.124 Uiso 0.50 1 calc PR
H76B H 0.1403 0.6009 0.3709 0.124 Uiso 0.50 1 calc PR
H76C H 0.2050 0.5709 0.4302 0.124 Uiso 0.50 1 calc PR
C77 C 0.0651(9) 0.5514(8) 0.4626(5) 0.075(3) Uani 1 1 d .
C78 C 0.0969(8) 0.4528(8) 0.4519(5) 0.069(3) Uani 1 1 d .
H78A H 0.1639 0.4196 0.4189 0.083 Uiso 1 1 calc R
C79 C 0.0343(8) 0.4066(8) 0.4875(5) 0.073(3) Uani 1 1 d .
H79A H 0.0588 0.3412 0.4784 0.087 Uiso 1 1 calc R
C80 C 0.8404(11) -0.4181(11) 0.0512(7) 0.133(5) Uani 1 1 d .
H80A H 0.8859 -0.4815 0.0320 0.199 Uiso 1 1 calc R
H80B H 0.7664 -0.4142 0.0727 0.199 Uiso 1 1 calc R
H80C H 0.8674 -0.4055 0.0878 0.199 Uiso 1 1 calc R
C81 C 0.8424(6) -0.3497(6) -0.0056(4) 0.082(3) Uani 1 1 d G
C82 C 0.8032(6) -0.2539(7) 0.0081(5) 0.121(5) Uani 1 1 d G
H82A H 0.7790 -0.2328 0.0562 0.146 Uiso 1 1 calc R
C83 C 0.7995(7) -0.1890(5) -0.0484(8) 0.169(9) Uani 1 1 d G
H83A H 0.7727 -0.1235 -0.0390 0.203 Uiso 1 1 calc R
C84 C 0.8349(7) -0.2199(9) -0.1186(7) 0.142(7) Uani 1 1 d G
H84A H 0.8324 -0.1756 -0.1572 0.170 Uiso 1 1 calc R
C85 C 0.8741(7) -0.3158(10) -0.1324(4) 0.120(6) Uani 1 1 d G
H85A H 0.8983 -0.3369 -0.1804 0.144 Uiso 1 1 calc R
C86 C 0.8778(6) -0.3807(6) -0.0759(5) 0.083(3) Uani 1 1 d G
H86A H 0.9046 -0.4462 -0.0853 0.099 Uiso 1 1 calc R

loop_
_atom_site_aniso_label
_atom_site_aniso_U_11
_atom_site_aniso_U_22
_atom_site_aniso_U_33
_atom_site_aniso_U_23
_atom_site_aniso_U_13
_atom_site_aniso_U_12
Pd1 0.0330(3) 0.0181(3) 0.0267(3) 0.0035(2) -0.0098(2) -0.0089(2)
Pd2 0.0328(3) 0.0165(3) 0.0257(3) 0.0034(2) -0.0106(2) -0.0064(2)
Br1 0.0558(5) 0.0380(5) 0.0354(4) 0.0078(3) -0.0117(4) -0.0263(4)
Br2 0.0557(5) 0.0234(4) 0.0368(4) 0.0061(3) -0.0181(4) -0.0037(4)
P1 0.0379(10) 0.0203(10) 0.0294(10) 0.0029(8) -0.0111(8) -0.0110(8)
P2 0.0343(10) 0.0165(9) 0.0278(10) 0.0020(8) -0.0096(8) -0.0073(8)
N1 0.031(3) 0.019(3) 0.023(3) 0.004(2) -0.007(2) -0.009(2)
N2 0.025(3) 0.018(3) 0.028(3) 0.002(2) -0.009(2) -0.005(2)
C1 0.046(4) 0.029(4) 0.037(4) -0.003(3) -0.009(4) -0.017(4)
C2 0.067(5) 0.032(4) 0.021(4) 0.005(3) -0.019(4) -0.025(4)
C3 0.035(4) 0.033(4) 0.041(5) 0.010(4) -0.012(4) -0.004(4)
C4 0.038(4) 0.018(4) 0.031(4) 0.003(3) -0.013(3) -0.005(3)
C5 0.035(4) 0.025(4) 0.046(5) 0.007(4) -0.022(4) 0.003(3)
C6 0.039(4) 0.023(4) 0.040(4) 0.006(3) -0.019(3) -0.004(3)
C7 0.038(4) 0.023(4) 0.027(4) 0.004(3) -0.007(3) -0.006(3)
C8 0.034(4) 0.012(3) 0.030(4) 0.002(3) -0.010(3) -0.004(3)
C9 0.037(4) 0.020(4) 0.027(4) -0.001(3) -0.009(3) -0.009(3)
C10 0.036(4) 0.026(4) 0.043(5) -0.003(4) -0.014(3) 0.001(3)
C11 0.046(5) 0.044(5) 0.068(6) -0.014(5) 0.009(4) -0.001(4)
C12 0.047(5) 0.046(5) 0.064(6) 0.000(5) -0.007(4) -0.013(4)
C13 0.030(4) 0.085(7) 0.058(6) 0.005(5) -0.007(4) 0.002(5)
C14 0.055(5) 0.022(4) 0.026(4) 0.007(3) -0.018(3) -0.015(4)
C15 0.054(5) 0.029(4) 0.030(4) 0.009(3) -0.019(4) -0.014(4)
C16 0.046(5) 0.031(4) 0.026(4) 0.009(3) -0.006(3) -0.020(4)
C17 0.038(4) 0.020(4) 0.031(4) 0.001(3) -0.004(3) -0.015(3)
C18 0.046(5) 0.028(4) 0.040(5) 0.003(4) -0.005(4) -0.017(4)
C19 0.040(4) 0.021(4) 0.045(5) 0.006(4) -0.015(4) -0.015(3)
C20 0.042(4) 0.021(4) 0.033(4) -0.001(3) -0.013(3) -0.008(3)
C21 0.025(4) 0.016(4) 0.036(4) -0.001(3) -0.009(3) -0.003(3)
C22 0.040(4) 0.013(4) 0.038(4) -0.001(3) -0.010(3) -0.011(3)
C23 0.039(4) 0.030(5) 0.070(6) 0.011(4) -0.016(4) -0.015(4)
C24 0.044(5) 0.069(7) 0.075(6) -0.003(5) -0.025(4) -0.024(5)
C25 0.043(5) 0.064(6) 0.084(7) 0.011(5) -0.023(5) -0.025(5)
C26 0.037(5) 0.048(6) 0.118(8) -0.003(6) -0.020(5) -0.009(4)
C27 0.017(3) 0.016(3) 0.031(4) -0.010(3) -0.008(3) 0.005(3)
C28 0.030(4) 0.016(4) 0.021(3) 0.002(3) -0.002(3) -0.002(3)
C29 0.025(3) 0.021(4) 0.035(4) -0.006(3) -0.005(3) -0.006(3)
C30 0.027(4) 0.017(4) 0.021(3) 0.000(3) -0.008(3) -0.003(3)
C31 0.034(4) 0.011(3) 0.022(3) -0.001(3) -0.008(3) -0.004(3)
C32 0.024(3) 0.025(4) 0.024(4) -0.006(3) -0.003(3) -0.008(3)
C33 0.034(4) 0.028(4) 0.039(4) 0.000(3) -0.010(3) -0.004(3)
C34 0.033(4) 0.054(6) 0.073(6) -0.024(5) 0.000(4) -0.021(4)
C35 0.049(5) 0.059(6) 0.073(6) -0.031(5) -0.006(5) -0.015(5)
C36 0.034(5) 0.059(6) 0.057(6) -0.018(5) -0.002(4) -0.009(4)
C37 0.042(5) 0.067(7) 0.082(7) -0.003(5) -0.016(5) -0.032(5)
C38 0.040(4) 0.037(5) 0.053(5) -0.006(4) -0.002(4) -0.017(4)
C39 0.050(5) 0.027(4) 0.026(4) 0.011(3) -0.019(3) -0.022(4)
C40 0.046(5) 0.042(5) 0.038(5) 0.008(4) -0.023(4) -0.020(4)
C41 0.070(6) 0.063(6) 0.040(5) 0.014(5) -0.022(4) -0.037(5)
C42 0.104(8) 0.062(7) 0.043(5) 0.023(5) -0.044(5) -0.063(6)
C43 0.088(7) 0.033(5) 0.072(6) 0.024(5) -0.064(6) -0.030(5)
C44 0.055(5) 0.030(5) 0.059(5) 0.008(4) -0.029(4) -0.022(4)
C45 0.034(4) 0.023(4) 0.032(4) 0.003(3) -0.003(3) -0.013(3)
C46 0.048(5) 0.033(5) 0.027(4) 0.002(3) -0.011(3) -0.010(4)
C47 0.065(5) 0.022(4) 0.040(5) -0.005(4) -0.007(4) -0.005(4)
C48 0.053(5) 0.028(5) 0.048(5) -0.013(4) -0.001(4) -0.019(4)
C49 0.066(6) 0.049(6) 0.043(5) -0.015(4) -0.018(4) -0.029(5)
C50 0.055(5) 0.044(5) 0.046(5) 0.003(4) -0.026(4) -0.016(4)
C51 0.105(3) 0.034(2) 0.0427(19) 0.0066(16) -0.0299(19) -0.035(2)
C52 0.105(3) 0.034(2) 0.0427(19) 0.0066(16) -0.0299(19) -0.035(2)
C53 0.105(3) 0.034(2) 0.0427(19) 0.0066(16) -0.0299(19) -0.035(2)
C54 0.105(3) 0.034(2) 0.0427(19) 0.0066(16) -0.0299(19) -0.035(2)
C55 0.105(3) 0.034(2) 0.0427(19) 0.0066(16) -0.0299(19) -0.035(2)
C56 0.105(3) 0.034(2) 0.0427(19) 0.0066(16) -0.0299(19) -0.035(2)
C57 0.040(4) 0.021(4) 0.033(4) 0.007(3) -0.006(3) -0.011(3)
C58 0.049(5) 0.031(5) 0.049(5) 0.003(4) -0.013(4) -0.005(4)
C59 0.041(5) 0.040(5) 0.075(7) -0.002(5) 0.000(5) -0.001(4)
C60 0.040(5) 0.068(7) 0.076(7) 0.028(6) -0.021(5) -0.015(5)
C61 0.076(7) 0.083(8) 0.054(6) 0.018(5) -0.031(5) -0.051(6)
C62 0.039(4) 0.041(5) 0.050(5) 0.000(4) -0.019(4) -0.017(4)
C63 0.042(4) 0.019(4) 0.029(4) 0.005(3) -0.018(3) -0.008(3)
C64 0.046(5) 0.034(5) 0.046(5) 0.005(4) -0.011(4) -0.016(4)
C65 0.073(6) 0.043(5) 0.033(4) 0.012(4) -0.014(4) -0.034(5)
C66 0.092(7) 0.025(4) 0.030(4) 0.010(4) -0.026(5) -0.022(5)
C67 0.076(6) 0.024(4) 0.033(4) -0.007(4) -0.032(4) -0.001(4)
C68 0.047(4) 0.028(4) 0.033(4) 0.001(3) -0.016(3) -0.011(4)
C69 0.078(8) 0.057(8) 0.231(16) -0.009(9) -0.055(9) -0.021(6)
C70 0.098(9) 0.065(8) 0.120(11) -0.005(8) -0.048(8) -0.008(7)
C71 0.104(9) 0.056(7) 0.113(10) -0.036(7) -0.052(8) 0.019(7)
C72 0.085(9) 0.100(11) 0.095(10) -0.017(9) -0.029(8) 0.000(8)
C73 0.084(9) 0.074(9) 0.136(12) -0.028(9) -0.034(9) -0.004(7)
C74 0.098(9) 0.097(11) 0.123(11) -0.017(9) -0.030(8) -0.027(8)
C75 0.061(7) 0.094(9) 0.069(7) 0.011(6) 0.004(5) -0.025(6)
C76 0.098(16) 0.075(16) 0.074(14) -0.014(12) -0.011(12) -0.038(13)
C77 0.085(8) 0.078(8) 0.057(6) -0.008(6) -0.033(6) -0.016(6)
C78 0.059(6) 0.077(8) 0.056(6) -0.023(6) -0.024(5) 0.002(6)
C79 0.076(7) 0.064(7) 0.064(7) -0.011(6) -0.025(6) -0.005(6)
C80 0.148(13) 0.164(16) 0.102(11) 0.009(10) -0.052(10) -0.066(12)
C81 0.068(7) 0.115(11) 0.073(8) -0.017(7) -0.032(6) -0.030(7)
C82 0.120(11) 0.082(10) 0.149(13) -0.060(10) -0.026(9) -0.015(9)
C83 0.111(13) 0.079(11) 0.29(3) 0.008(16) -0.053(17) -0.010(10)
C84 0.064(9) 0.20(2) 0.171(18) 0.055(14) -0.060(10) -0.053(12)
C85 0.091(10) 0.203(18) 0.104(11) 0.021(12) -0.041(8) -0.091(12)
C86 0.065(7) 0.107(10) 0.088(8) -0.018(8) -0.030(6) -0.033(6)

loop_
_atom_type_symbol
_atom_type_description
_atom_type_scat_dispersion_real
_atom_type_scat_dispersion_imag
_atom_type_scat_source
C C 0.0033 0.0016 'International Tables Vol C Tables 4.2.6.8 and 6.1.1.4'
H H 0.0000 0.0000 'International Tables Vol C Tables 4.2.6.8 and 6.1.1.4'
N N 0.0061 0.0033 'International Tables Vol C Tables 4.2.6.8 and 6.1.1.4'
P P 0.1023 0.0942 'International Tables Vol C Tables 4.2.6.8 and 6.1.1.4'
Pd Pd -0.9988 1.0072 'International Tables Vol C Tables 4.2.6.8 and 6.1.1.4'
Br Br -0.2901 2.4595 'International Tables Vol C Tables 4.2.6.8 and 6.1.1.4'

loop_
_geom_angle_atom_site_label_1
_geom_angle_atom_site_label_2
_geom_angle_atom_site_label_3
_geom_angle
_geom_angle_site_symmetry_1
_geom_angle_site_symmetry_3
C27 Pd1 N1 86.7(2) . .
C27 Pd1 P1 93.75(18) . .
N1 Pd1 P1 170.15(14) . .
C27 Pd1 Br1 174.35(16) . .
N1 Pd1 Br1 92.79(14) . .
P1 Pd1 Br1 87.75(5) . .
C31 Pd2 N2 85.7(2) . .
C31 Pd2 P2 94.27(18) . .
N2 Pd2 P2 171.87(15) . .
C31 Pd2 Br2 173.28(17) . .
N2 Pd2 Br2 89.17(14) . .
P2 Pd2 Br2 91.45(5) . .
C45 P1 C33 106.1(3) . .
C45 P1 C39 100.0(3) . .
C33 P1 C39 104.8(3) . .
C45 P1 Pd1 114.9(2) . .
C33 P1 Pd1 110.6(2) . .
C39 P1 Pd1 119.2(2) . .
C63 P2 C57 103.5(3) . .
C63 P2 C51 102.5(3) . .
C57 P2 C51 104.5(4) . .
C63 P2 Pd2 119.0(2) . .
C57 P2 Pd2 111.2(2) . .
C51 P2 Pd2 114.6(3) . .
C1 N1 C9 119.7(6) . .
C1 N1 Pd1 119.2(4) . .
C9 N1 Pd1 117.6(4) . .
C14 N2 C22 119.3(6) . .
C14 N2 Pd2 121.1(4) . .
C22 N2 Pd2 115.6(4) . .
N1 C1 C2 121.2(6) . .
C3 C2 C1 119.3(6) . .
C2 C3 C4 120.0(7) . .
C5 C4 C3 122.3(6) . .
C5 C4 C9 119.9(6) . .
C3 C4 C9 117.7(6) . .
C6 C5 C4 122.9(6) . .
C5 C6 C7 115.7(6) . .
C5 C6 C10 125.0(6) . .
C7 C6 C10 119.2(6) . .
C8 C7 C6 124.2(6) . .
C7 C8 C9 118.7(6) . .
C7 C8 C28 119.9(6) . .
C9 C8 C28 120.6(6) . .
N1 C9 C4 121.2(6) . .
N1 C9 C8 120.9(6) . .
C4 C9 C8 117.8(6) . .
C11 C10 C13 108.7(7) . .
C11 C10 C6 108.7(6) . .
C13 C10 C6 111.0(6) . .
C11 C10 C12 109.4(7) . .
C13 C10 C12 107.9(7) . .
C6 C10 C12 111.2(6) . .
N2 C14 C15 122.6(7) . .
C16 C15 C14 119.4(7) . .
C15 C16 C17 119.9(6) . .
C16 C17 C18 122.3(6) . .
C16 C17 C22 118.1(6) . .
C18 C17 C22 119.5(7) . .
C19 C18 C17 122.0(7) . .
C18 C19 C20 118.1(7) . .
C18 C19 C23 124.1(6) . .
C20 C19 C23 117.7(7) . .
C21 C20 C19 122.6(7) . .
C20 C21 C22 118.5(6) . .
C20 C21 C30 121.0(6) . .
C22 C21 C30 119.3(6) . .
N2 C22 C21 121.3(6) . .
N2 C22 C17 119.9(6) . .
C21 C22 C17 118.7(6) . .
C26 C23 C24 108.8(8) . .
C26 C23 C25 109.1(7) . .
C24 C23 C25 109.2(7) . .
C26 C23 C19 110.3(6) . .
C24 C23 C19 108.0(6) . .
C25 C23 C19 111.4(7) . .
C28 C27 C32 119.3(6) . .
C28 C27 Pd1 119.3(5) . .
C32 C27 Pd1 121.0(4) . .
C29 C28 C27 117.7(6) . .
C29 C28 C8 117.3(6) . .
C27 C28 C8 124.8(6) . .
C30 C29 C28 123.0(6) . .
C31 C30 C29 118.8(6) . .
C31 C30 C21 124.2(6) . .
C29 C30 C21 116.7(5) . .
C30 C31 C32 118.6(6) . .
C30 C31 Pd2 118.4(5) . .
C32 C31 Pd2 122.7(5) . .
C31 C32 C27 122.2(6) . .
C38 C33 C34 118.5(7) . .
C38 C33 P1 123.7(6) . .
C34 C33 P1 117.8(6) . .
C35 C34 C33 121.8(7) . .
C36 C35 C34 118.4(8) . .
C35 C36 C37 120.8(7) . .
C36 C37 C38 121.3(8) . .
C33 C38 C37 119.2(7) . .
C40 C39 C44 120.0(7) . .
C40 C39 P1 115.9(5) . .
C44 C39 P1 124.0(6) . .
C41 C40 C39 120.1(7) . .
C42 C41 C40 121.1(8) . .
C41 C42 C43 119.8(8) . .
C42 C43 C44 120.9(8) . .
C39 C44 C43 118.0(8) . .
C46 C45 C50 117.2(7) . .
C46 C45 P1 122.7(6) . .
C50 C45 P1 120.1(6) . .
C47 C46 C45 121.3(7) . .
C46 C47 C48 120.6(7) . .
C49 C48 C47 119.5(7) . .
C50 C49 C48 120.4(8) . .
C49 C50 C45 120.9(8) . .
C52 C51 C56 115.6(8) . .
C52 C51 P2 123.1(6) . .
C56 C51 P2 121.2(6) . .
C51 C52 C53 122.3(8) . .
C54 C53 C52 118.9(8) . .
C55 C54 C53 120.1(8) . .
C54 C55 C56 120.2(8) . .
C55 C56 C51 122.8(8) . .
C62 C57 C58 118.7(7) . .
C62 C57 P2 119.8(5) . .
C58 C57 P2 121.3(6) . .
C59 C58 C57 119.5(8) . .
C60 C59 C58 120.7(8) . .
C59 C60 C61 120.8(8) . .
C60 C61 C62 120.0(9) . .
C61 C62 C57 120.2(8) . .
C68 C63 C64 119.0(7) . .
C68 C63 P2 119.2(5) . .
C64 C63 P2 121.7(5) . .
C65 C64 C63 120.4(7) . .
C66 C65 C64 120.3(7) . .
C65 C66 C67 119.8(7) . .
C66 C67 C68 120.7(7) . .
C63 C68 C67 119.8(7) . .
C75 C70 C71 119.4(13) . .
C75 C70 C69 116.6(13) . .
C71 C70 C69 123.8(14) . .
C70 C71 C72 121.4(14) . .
C73 C72 C71 118.3(14) . .
C72 C73 C74 121.6(14) . .
C75 C74 C73 119.1(13) . .
C70 C75 C74 120.0(12) . .
C79 C77 C78 115.0(10) 2_566 .
C79 C77 C76 124.3(13) 2_566 .
C78 C77 C76 120.7(12) . .
C79 C78 C77 121.2(10) . .
C78 C79 C77 123.8(10) . 2_566
C82 C81 C86 120.0 . .
C82 C81 C80 121.6(9) . .
C86 C81 C80 118.2(9) . .
C81 C82 C83 120.0 . .
C82 C83 C84 120.0 . .
C85 C84 C83 120.0 . .
C84 C85 C86 120.0 . .
C85 C86 C81 120.0 . .

loop_
_geom_bond_atom_site_label_1
_geom_bond_atom_site_label_2
_geom_bond_distance
_geom_bond_site_symmetry_2
Pd1 C27 2.006(6) .
Pd1 N1 2.140(5) .
Pd1 P1 2.2640(19) .
Pd1 Br1 2.5304(9) .
Pd2 C31 1.997(6) .
Pd2 N2 2.116(5) .
Pd2 P2 2.2765(17) .
Pd2 Br2 2.5306(9) .
P1 C45 1.805(7) .
P1 C33 1.827(7) .
P1 C39 1.842(7) .
P2 C63 1.822(7) .
P2 C57 1.824(7) .
P2 C51 1.828(8) .
N1 C1 1.332(8) .
N1 C9 1.362(8) .
N2 C14 1.325(8) .
N2 C22 1.375(8) .
C1 C2 1.431(10) .
C2 C3 1.356(10) .
C3 C4 1.409(9) .
C4 C5 1.407(9) .
C4 C9 1.420(9) .
C5 C6 1.366(10) .
C6 C7 1.430(9) .
C6 C10 1.532(9) .
C7 C8 1.368(9) .
C8 C9 1.424(9) .
C8 C28 1.485(9) .
C10 C11 1.513(11) .
C10 C13 1.523(10) .
C10 C12 1.540(10) .
C14 C15 1.394(9) .
C15 C16 1.350(10) .
C16 C17 1.406(10) .
C17 C18 1.409(10) .
C17 C22 1.419(9) .
C18 C19 1.359(10) .
C19 C20 1.410(9) .
C19 C23 1.546(10) .
C20 C21 1.391(9) .
C21 C22 1.417(9) .
C21 C30 1.510(9) .
C23 C26 1.498(11) .
C23 C24 1.530(11) .
C23 C25 1.534(11) .
C27 C28 1.391(8) .
C27 C32 1.401(9) .
C28 C29 1.395(9) .
C29 C30 1.391(9) .
C30 C31 1.388(8) .
C31 C32 1.390(9) .
C33 C38 1.378(10) .
C33 C34 1.384(10) .
C34 C35 1.387(10) .
C35 C36 1.352(11) .
C36 C37 1.364(11) .
C37 C38 1.377(10) .
C39 C40 1.381(9) .
C39 C44 1.383(10) .
C40 C41 1.377(10) .
C41 C42 1.353(12) .
C42 C43 1.364(12) .
C43 C44 1.418(11) .
C45 C46 1.400(10) .
C45 C50 1.418(10) .
C46 C47 1.370(10) .
C47 C48 1.392(11) .
C48 C49 1.379(11) .
C49 C50 1.380(10) .
C51 C52 1.365(11) .
C51 C56 1.378(11) .
C52 C53 1.382(10) .
C53 C54 1.369(11) .
C54 C55 1.332(10) .
C55 C56 1.358(10) .
C57 C62 1.378(10) .
C57 C58 1.409(10) .
C58 C59 1.373(11) .
C59 C60 1.340(12) .
C60 C61 1.374(12) .
C61 C62 1.371(11) .
C63 C68 1.391(9) .
C63 C64 1.402(9) .
C64 C65 1.399(10) .
C65 C66 1.363(11) .
C66 C67 1.395(11) .
C67 C68 1.394(10) .
C69 C70 1.455(15) .
C70 C75 1.356(15) .
C70 C71 1.358(15) .
C71 C72 1.428(17) .
C72 C73 1.289(16) .
C73 C74 1.420(16) .
C74 C75 1.377(15) .
C76 C77 1.47(2) .
C77 C79 1.397(13) 2_566
C77 C78 1.430(14) .
C78 C79 1.333(14) .
C79 C77 1.397(13) 2_566
C80 C81 1.432(14) .
C81 C82 1.3900 .
C81 C86 1.3900 .
C82 C83 1.3900 .
C83 C84 1.3900 .
C84 C85 1.3900 .
C85 C86 1.3900 .
